data_7122316
loop_
_publ_author_name
'Bedekar, Ashutosh'
'Khanvilkar, Aditya N.'

_publ_section_title
;
 Optically pure 2-(quinolin-8-yloxy)cyclohexan-1-ol as a practical agent
 for molecular recognition by NMR and fluorescence spectroscopy
;
_journal_name_full 'Chemical Communications'
_journal_paper_doi 10.1039/C8CC06245E
_journal_year 2018
_chemical_absolute_configuration rm
_chemical_formula_moiety '2(C15 H17 N O2), H2 O'
_chemical_formula_sum 'C30 H36 N2 O5'
_chemical_formula_weight 504.61
_chemical_name_systematic
;
 ? 
;
_space_group_crystal_system orthorhombic
_space_group_IT_number 20
_space_group_name_Hall 'C 2c 2'
_space_group_name_H-M_alt 'C 2 2 21'
_symmetry_space_group_name_Hall 'C 2c 2'
_symmetry_space_group_name_H-M 'C 2 2 21'
_atom_sites_solution_hydrogens geom
_atom_sites_solution_primary direct
_atom_sites_solution_secondary difmap
_audit_creation_date 2018-07-02
_audit_creation_method
;
Olex2 1.2-ac3
(compiled 2017.02.24 svn.r3390 for Rigaku Oxford Diffraction, GUI svn.r5318)
;
_audit_update_record
;
2018-07-03 deposited with the CCDC.
2018-09-07 downloaded from the CCDC.
;
_cell_angle_alpha 90.00
_cell_angle_beta 90.00
_cell_angle_gamma 90.00
_cell_formula_units_Z 4
_cell_length_a 8.3581(6)
_cell_length_b 22.439(2)
_cell_length_c 14.0407(11)
_cell_measurement_reflns_used 1097
_cell_measurement_temperature 293(2)
_cell_measurement_theta_max 27.7740
_cell_measurement_theta_min 3.8830
_cell_volume 2633.3(4)
_computing_cell_refinement 'CrysAlisPro 1.171.39.29d (Rigaku OD, 2017)'
_computing_data_collection 'CrysAlisPro 1.171.39.29d (Rigaku OD, 2017)'
_computing_data_reduction 'CrysAlisPro 1.171.39.29d (Rigaku OD, 2017)'
_computing_molecular_graphics 'Olex2 (Dolomanov et al., 2009)'
_computing_publication_material 'Olex2 (Dolomanov et al., 2009)'
_computing_structure_refinement 'ShelXH-1997 (Sheldrick, 2008)'
_computing_structure_solution 'ShelXS (Sheldrick, 2008)'
_diffrn_ambient_temperature 293(2)
_diffrn_detector 'CCD plate'
_diffrn_detector_area_resol_mean 16.1702
_diffrn_detector_type Eos
_diffrn_measured_fraction_theta_full 1.0
_diffrn_measurement_details
;
List of Runs (angles in degrees, time in seconds):

  # Type    Start    End  Width  t~exp~   \w     \q     \k     \f   Frames
#--------------------------------------------------------------------------
  1  \w    -25.00  92.00   1.00    1.00    --   19.76  19.00 -30.00  117
  2  \w    -25.00   0.00   1.00    1.00    --  -20.54 -99.00   0.00   25
;
_diffrn_measurement_device 'four-circle diffractometer'
_diffrn_measurement_device_type 'Xcalibur, Eos, Gemini'
_diffrn_measurement_method '\w scans'
_diffrn_orient_matrix_type 'CrysAlisPro convention (1999,Acta A55,543-557)'
_diffrn_orient_matrix_UB_11 0.0312501000
_diffrn_orient_matrix_UB_12 0.0160205000
_diffrn_orient_matrix_UB_13 0.0393549000
_diffrn_orient_matrix_UB_21 -0.0267601000
_diffrn_orient_matrix_UB_22 -0.0227513000
_diffrn_orient_matrix_UB_23 0.0312872000
_diffrn_orient_matrix_UB_31 0.0742391000
_diffrn_orient_matrix_UB_32 -0.0149343000
_diffrn_orient_matrix_UB_33 -0.0053184000
_diffrn_radiation_monochromator graphite
_diffrn_radiation_probe x-ray
_diffrn_radiation_wavelength 0.71073
_diffrn_reflns_av_R_equivalents 0.0192
_diffrn_reflns_av_unetI/netI 0.0363
_diffrn_reflns_limit_h_max 6
_diffrn_reflns_limit_h_min -11
_diffrn_reflns_limit_k_max 17
_diffrn_reflns_limit_k_min -29
_diffrn_reflns_limit_l_max 17
_diffrn_reflns_limit_l_min -13
_diffrn_reflns_number 3560
_diffrn_reflns_theta_full 28.74
_diffrn_reflns_theta_max 28.74
_diffrn_reflns_theta_min 3.66
_diffrn_source 'fine-focus sealed X-ray tube'
_diffrn_source_type 'Enhance (Mo) X-ray Source'
_exptl_absorpt_coefficient_mu 0.086
_exptl_absorpt_correction_T_max 1.00000
_exptl_absorpt_correction_T_min 0.94463
_exptl_absorpt_correction_type multi-scan
_exptl_absorpt_process_details
;
CrysAlisPro 1.171.39.29d (Rigaku Oxford Diffraction, 2017)
Empirical absorption correction using spherical harmonics,
 implemented in SCALE3 ABSPACK scaling algorithm.
;
_exptl_crystal_density_diffrn 1.268
_exptl_crystal_density_method 'not measured'
_exptl_crystal_F_000 1072
_refine_diff_density_max 0.139
_refine_diff_density_min -0.164
_refine_diff_density_rms 0.035
_refine_ls_abs_structure_details 'Flack H D (1983), Acta Cryst. A39, 876-881'
_refine_ls_abs_structure_Flack 0.1(15)
_refine_ls_extinction_coef 0.0120(10)
_refine_ls_extinction_expression Fc^*^=kFc[1+0.001xFc^2^\l^3^/sin(2\q)]^-1/4^
_refine_ls_extinction_method SHELXL
_refine_ls_goodness_of_fit_ref 1.029
_refine_ls_hydrogen_treatment mixed
_refine_ls_matrix_type full
_refine_ls_number_parameters 174
_refine_ls_number_reflns 2607
_refine_ls_number_restraints 0
_refine_ls_restrained_S_all 1.029
_refine_ls_R_factor_all 0.0584
_refine_ls_R_factor_gt 0.0421
_refine_ls_shift/su_max 0.000
_refine_ls_shift/su_mean 0.000
_refine_ls_structure_factor_coef Fsqd
_refine_ls_weighting_details 'calc w=1/[\s^2^(Fo^2^)+(0.0436P)^2^+0.3043P] where P=(Fo^2^+2Fc^2^)/3'
_refine_ls_weighting_scheme calc
_refine_ls_wR_factor_gt 0.0910
_refine_ls_wR_factor_ref 0.1011
_reflns_number_gt 2073
_reflns_number_total 2607
_reflns_threshold_expression >2sigma(I)
_cod_data_source_file c8cc06245e2.cif
_cod_data_source_block exp_1443
_cod_database_code 7122316
_diffrn_oxdiff_ac3_digest_frames
;
015c35f5b755ffc99341ccf92925ed117800150f47e
;
_reflns_odcompleteness_completeness 99.03
_reflns_odcompleteness_iscentric 1
_reflns_odcompleteness_theta 26.32
_olex2_refinement_description
;
1. Fixed Uiso
 At 1.2 times of:
  All C(H) groups, All C(H,H) groups
 At 1.5 times of:
  All O(H) groups
2.a Ternary CH refined with riding coordinates:
 C12(H12), C17(H17)
2.b Secondary CH2 refined with riding coordinates:
 C13(H13A,H13B), C16(H16A,H16B), C14(H14A,H14B), C15(H15A,H15B)
2.c Aromatic/amide H refined with riding coordinates:
 C4(H4), C3(H3), C5(H5), C7(H7), C9(H9), C8(H8)
2.d Idealised tetrahedral OH refined as rotating group:
 O18(H18)
;
_olex2_date_sample_data_collection 2018-03-25
_olex2_submission_special_instructions 'No special instructions were received'
_oxdiff_exptl_absorpt_empirical_details
;
Empirical correction (ABSPACK) includes:
- Absorption correction using spherical harmonics
- Frame scaling
;
_oxdiff_exptl_absorpt_empirical_full_max 1.115
_oxdiff_exptl_absorpt_empirical_full_min 0.840

loop_
_space_group_symop_id
_space_group_symop_operation_xyz
1 'x, y, z'
2 '-x, -y, z+1/2'
3 'x, -y, -z'
4 '-x, y, -z+1/2'
5 'x+1/2, y+1/2, z'
6 '-x+1/2, -y+1/2, z+1/2'
7 'x+1/2, -y+1/2, -z'
8 '-x+1/2, y+1/2, -z+1/2'

loop_
_atom_site_label
_atom_site_type_symbol
_atom_site_fract_x
_atom_site_fract_y
_atom_site_fract_z
_atom_site_U_iso_or_equiv
_atom_site_adp_type
_atom_site_occupancy
_atom_site_calc_flag
_atom_site_site_symmetry_order
_atom_site_refinement_flags_posn
_atom_site_refinement_flags_adp
_atom_site_refinement_flags_occupancy
O11 O -0.20738(15) -0.33846(5) -0.86514(11) 0.0488(4) Uani 1 d 1 . . .
C1 C -0.1667(2) -0.44141(8) -0.86998(14) 0.0429(4) Uani 1 d 1 . . .
N10 N -0.3286(2) -0.44654(7) -0.86137(14) 0.0536(5) Uani 1 d 1 . . .
C12 C -0.1525(2) -0.27782(8) -0.86321(15) 0.0407(4) Uani 1 d 1 . . .
H12 H -0.0517 -0.2757 -0.8277 0.049 Uiso 1 calc 1 R . .
C6 C -0.0650(3) -0.49091(9) -0.87645(14) 0.0486(5) Uani 1 d 1 . . .
C2 C -0.0992(2) -0.38329(8) -0.87083(14) 0.0413(4) Uani 1 d 1 . . .
C4 C 0.1620(3) -0.42672(10) -0.88113(16) 0.0547(6) Uani 1 d 1 . . .
H4 H 0.2723 -0.4214 -0.8837 0.066 Uiso 1 calc 1 R . .
C3 C 0.0622(2) -0.37669(9) -0.87628(15) 0.0476(5) Uani 1 d 1 . . .
H3 H 0.1067 -0.3387 -0.8768 0.057 Uiso 1 calc 1 R . .
O18 O -0.29727(19) -0.26308(7) -0.71561(10) 0.0619(4) Uani 1 d 1 . . .
H18 H -0.3485 -0.2942 -0.7154 0.093 Uiso 1 calc 1 GR . .
C5 C 0.1017(3) -0.48239(10) -0.88213(16) 0.0563(6) Uani 1 d 1 . . .
H5 H 0.1699 -0.5150 -0.8865 0.068 Uiso 1 calc 1 R . .
C13 C -0.1263(2) -0.25426(9) -0.96234(15) 0.0504(5) Uani 1 d 1 . . .
H13A H -0.2241 -0.2582 -0.9990 0.061 Uiso 1 calc 1 R . .
H13B H -0.0436 -0.2774 -0.9937 0.061 Uiso 1 calc 1 R . .
C17 C -0.2796(2) -0.24266(9) -0.81066(13) 0.0452(5) Uani 1 d 1 . . .
H17 H -0.3819 -0.2470 -0.8441 0.054 Uiso 1 calc 1 R . .
C16 C -0.2342(2) -0.17782(9) -0.80820(17) 0.0564(6) Uani 1 d 1 . . .
H16A H -0.1399 -0.1730 -0.7687 0.068 Uiso 1 calc 1 R . .
H16B H -0.3205 -0.1553 -0.7792 0.068 Uiso 1 calc 1 R . .
C7 C -0.1370(3) -0.54718(10) -0.87890(19) 0.0661(7) Uani 1 d 1 . . .
H7 H -0.0740 -0.5812 -0.8846 0.079 Uiso 1 calc 1 R . .
C9 C -0.3890(3) -0.50071(10) -0.8635(2) 0.0697(7) Uani 1 d 1 . . .
H9 H -0.4994 -0.5048 -0.8584 0.084 Uiso 1 calc 1 R . .
C14 C -0.0768(3) -0.18925(9) -0.95840(19) 0.0642(6) Uani 1 d 1 . . .
H14A H 0.0256 -0.1858 -0.9263 0.077 Uiso 1 calc 1 R . .
H14B H -0.0645 -0.1740 -1.0226 0.077 Uiso 1 calc 1 R . .
C8 C -0.2975(4) -0.55221(11) -0.8730(2) 0.0768(7) Uani 1 d 1 . . .
H8 H -0.3463 -0.5894 -0.8751 0.092 Uiso 1 calc 1 R . .
C15 C -0.2003(3) -0.15263(10) -0.90601(18) 0.0649(7) Uani 1 d 1 . . .
H15A H -0.2986 -0.1518 -0.9427 0.078 Uiso 1 calc 1 R . .
H15B H -0.1621 -0.1120 -0.8997 0.078 Uiso 1 calc 1 R . .
O1 O -0.5000 -0.35946(12) -0.7500 0.0752(8) Uani 1 d 2 S T P
H1 H -0.440(4) -0.3836(12) -0.790(2) 0.121(12) Uiso 1 d 1 . . .

loop_
_atom_site_aniso_label
_atom_site_aniso_U_11
_atom_site_aniso_U_22
_atom_site_aniso_U_33
_atom_site_aniso_U_23
_atom_site_aniso_U_13
_atom_site_aniso_U_12
O11 0.0408(7) 0.0381(7) 0.0675(9) -0.0041(7) 0.0049(7) 0.0009(6)
C1 0.0519(11) 0.0439(11) 0.0328(9) -0.0019(10) 0.0040(9) 0.0013(9)
N10 0.0550(10) 0.0458(10) 0.0601(11) 0.0001(9) 0.0042(10) -0.0053(9)
C12 0.0373(9) 0.0359(10) 0.0489(11) -0.0057(9) -0.0025(8) -0.0017(8)
C6 0.0667(13) 0.0438(12) 0.0354(10) -0.0008(10) 0.0024(10) 0.0056(10)
C2 0.0475(10) 0.0417(11) 0.0347(9) -0.0023(10) 0.0031(9) 0.0062(9)
C4 0.0474(11) 0.0633(15) 0.0533(13) -0.0022(11) 0.0029(10) 0.0127(11)
C3 0.0478(10) 0.0474(11) 0.0476(11) -0.0058(11) 0.0049(9) 0.0028(9)
O18 0.0631(10) 0.0728(11) 0.0499(8) -0.0029(7) 0.0053(7) 0.0069(8)
C5 0.0652(13) 0.0532(13) 0.0506(14) -0.0015(11) 0.0036(11) 0.0196(12)
C13 0.0506(12) 0.0497(12) 0.0510(12) -0.0025(10) 0.0027(9) -0.0011(10)
C17 0.0385(10) 0.0491(12) 0.0482(11) -0.0052(10) -0.0050(9) 0.0032(9)
C16 0.0471(11) 0.0503(13) 0.0717(14) -0.0206(11) -0.0102(11) 0.0089(11)
C7 0.0886(19) 0.0419(12) 0.0678(15) 0.0002(12) 0.0015(14) 0.0074(13)
C9 0.0682(14) 0.0560(14) 0.0849(18) 0.0011(15) 0.0021(15) -0.0125(13)
C14 0.0644(14) 0.0487(13) 0.0795(17) 0.0092(13) 0.0072(12) -0.0031(12)
C8 0.0950(19) 0.0449(13) 0.0906(18) 0.0014(14) -0.0041(18) -0.0151(14)
C15 0.0613(13) 0.0430(12) 0.0905(18) 0.0029(12) -0.0077(13) 0.0038(11)
O1 0.0573(13) 0.0637(16) 0.105(2) 0.000 0.0319(14) 0.000

loop_
_atom_type_symbol
_atom_type_description
_atom_type_scat_dispersion_real
_atom_type_scat_dispersion_imag
_atom_type_scat_source
C C 0.0033 0.0016 'International Tables Vol C Tables 4.2.6.8 and 6.1.1.4'
H H 0.0000 0.0000 'International Tables Vol C Tables 4.2.6.8 and 6.1.1.4'
N N 0.0061 0.0033 'International Tables Vol C Tables 4.2.6.8 and 6.1.1.4'
O O 0.0106 0.0060 'International Tables Vol C Tables 4.2.6.8 and 6.1.1.4'

loop_
_geom_angle_atom_site_label_1
_geom_angle_atom_site_label_2
_geom_angle_atom_site_label_3
_geom_angle
C2 O11 C12 119.43(14)
N10 C1 C6 122.74(18)
N10 C1 C2 118.18(17)
C6 C1 C2 119.07(18)
C9 N10 C1 117.16(19)
O11 C12 C13 111.20(16)
O11 C12 C17 106.18(14)
C13 C12 C17 111.69(16)
C1 C6 C5 119.7(2)
C7 C6 C1 117.1(2)
C7 C6 C5 123.1(2)
O11 C2 C1 114.58(16)
O11 C2 C3 125.79(19)
C3 C2 C1 119.63(19)
C5 C4 C3 121.4(2)
C2 C3 C4 120.4(2)
C4 C5 C6 119.7(2)
C12 C13 C14 110.09(18)
O18 C17 C12 111.30(16)
O18 C17 C16 108.48(16)
C16 C17 C12 109.77(16)
C17 C16 C15 112.84(18)
C8 C7 C6 120.1(2)
N10 C9 C8 123.9(2)
C15 C14 C13 110.78(19)
C7 C8 C9 118.9(2)
C14 C15 C16 111.53(18)

loop_
_geom_bond_atom_site_label_1
_geom_bond_atom_site_label_2
_geom_bond_distance
O11 C12 1.436(2)
O11 C2 1.355(2)
C1 N10 1.363(3)
C1 C6 1.402(3)
C1 C2 1.421(3)
N10 C9 1.317(3)
C12 C13 1.505(3)
C12 C17 1.515(3)
C6 C5 1.409(3)
C6 C7 1.399(3)
C2 C3 1.360(3)
C4 C3 1.400(3)
C4 C5 1.347(3)
O18 C17 1.419(2)
C13 C14 1.517(3)
C17 C16 1.504(3)
C16 C15 1.512(3)
C7 C8 1.350(4)
C9 C8 1.392(4)
C14 C15 1.510(3)
